data_4022237
loop_
_publ_author_name
'Jye-Shane Yang'
'Chia-Peng Liu'
'Bor-Ching Lin'
'Chih-Wei Tu'
'Gene-Hsiang Lee'

_publ_section_title
;
 Solid-State Molecular Folding and Supramolecular Structures
 of Triptycene-Derived Secondary Dicarboxamides
;
_journal_name_full 'Journal of Organic Chemistry'
_journal_page_first 7343
_journal_page_last 7354
_journal_paper_doi 10.1021/jo025758a
_journal_volume 67
_journal_year 2002
_chemical_formula_sum 'C46 H40 N2 O10 S2'
_chemical_formula_weight 844.92
_chemical_name_systematic
; 
 ? 
;
_space_group_IT_number 2
_symmetry_cell_setting triclinic
_symmetry_space_group_name_Hall '-P 1'
_symmetry_space_group_name_H-M 'P -1'
_atom_sites_solution_hydrogens geom
_atom_sites_solution_primary direct
_atom_sites_solution_secondary difmap
_audit_creation_method SHELXL
_cell_angle_alpha 85.767(1)
_cell_angle_beta 81.101(1)
_cell_angle_gamma 70.938(1)
_cell_formula_units_Z 2
_cell_length_a 10.4916(1)
_cell_length_b 14.0868(1)
_cell_length_c 14.9639(2)
_cell_measurement_reflns_used 7500
_cell_measurement_temperature 150(1)
_cell_volume 2064.49(4)
_computing_cell_refinement 'Siemens SAINT'
_computing_data_collection 'Siemens SMART'
_computing_data_reduction 'Siemens SAINT'
_computing_molecular_graphics 'Siemens SHELXTL'
_computing_publication_material 'Siemens SHELXTL'
_computing_structure_refinement 'SHELXL-93 (Sheldrick, 1993)'
_computing_structure_solution 'SHELXS-86 (Sheldrick, 1990)'
_diffrn_ambient_temperature 150(1)
_diffrn_measurement_device 'Siemens SMART 1K CCD'
_diffrn_measurement_method '\w scans'
_diffrn_radiation_monochromator graphite
_diffrn_radiation_source 'fine-focus sealed tube'
_diffrn_radiation_type MoK\a
_diffrn_radiation_wavelength 0.71073
_diffrn_reflns_av_R_equivalents 0.0229
_diffrn_reflns_av_sigmaI/netI 0.0275
_diffrn_reflns_limit_h_max 13
_diffrn_reflns_limit_h_min -13
_diffrn_reflns_limit_k_max 17
_diffrn_reflns_limit_k_min -17
_diffrn_reflns_limit_l_max 18
_diffrn_reflns_limit_l_min -18
_diffrn_reflns_number 23868
_diffrn_reflns_theta_max 26.37
_diffrn_reflns_theta_min 1.53
_diffrn_standards_decay_% 0
_exptl_absorpt_coefficient_mu 0.192
_exptl_absorpt_correction_T_max 0.9705
_exptl_absorpt_correction_T_min 0.8819
_exptl_absorpt_correction_type ' empirical used sadabs'
_exptl_crystal_colour brown
_exptl_crystal_density_diffrn 1.359
_exptl_crystal_density_meas ?
_exptl_crystal_description plate
_exptl_crystal_F_000 884
_exptl_crystal_size_max 0.45
_exptl_crystal_size_mid 0.40
_exptl_crystal_size_min 0.10
_refine_diff_density_max 1.136
_refine_diff_density_min -0.429
_refine_diff_density_rms 0.087
_refine_ls_extinction_coef 0.0070(17)
_refine_ls_extinction_expression Fc^*^=kFc[1+0.001xFc^2^\l^3^/sin(2\q)]^-1/4^
_refine_ls_extinction_method SHELXL
_refine_ls_goodness_of_fit_all 1.081
_refine_ls_goodness_of_fit_obs 1.135
_refine_ls_matrix_type full
_refine_ls_number_parameters 612
_refine_ls_number_reflns 8250
_refine_ls_number_restraints 0
_refine_ls_restrained_S_all 1.081
_refine_ls_restrained_S_obs 1.135
_refine_ls_R_factor_all 0.0749
_refine_ls_R_factor_obs 0.0627
_refine_ls_shift/esd_max -0.003
_refine_ls_shift/esd_mean 0.000
_refine_ls_structure_factor_coef Fsqd
_refine_ls_weighting_details 'w=1/[\s^2^(Fo^2^)+(0.1208P)^2^+1.4578P] where P=(Fo^2^+2Fc^2^)/3'
_refine_ls_weighting_scheme calc
_refine_ls_wR_factor_all 0.1972
_refine_ls_wR_factor_obs 0.1879
_reflns_number_observed 6866
_reflns_number_total 8250
_reflns_observed_criterion >2sigma(I)
_cod_data_source_file jo025758a-3_s2_8.cif
_cod_data_source_block 7
_cod_depositor_comments
;
The following automatic conversions were performed:
'_symmetry_cell_setting' value 'Triclinic' changed to 'triclinic'
according to '/home/saulius/struct/CIF-dictionaries/cif_core.dic'
dictionary named 'cif_core.dic' version 2.4.1 from 2010-06-29.

Automatic conversion script
Id: cif_fix_enum 1527 2010-12-29 10:47:43Z saulius 

The following automatic conversions were performed:

'_exptl_crystal_density_meas' value 'not_measured' was changed to '?'
- the value is perceived as not measured.

Automatic conversion script
Id: cif_fix_values 3008 2015-01-20 13:52:24Z robertas 

The following automatic conversions were performed:

'_refine_ls_weighting_scheme' value 'calc
w=1/[\s^2^(Fo^2^)+(0.1208P)^2^+1.4578P] where P=(Fo^2^+2Fc^2^)/3' was
changed to 'calc'. New tag '_refine_ls_weighting_details' was
created. The value of the new tag was set to
'w=1/[\s^2^(Fo^2^)+(0.1208P)^2^+1.4578P] where P=(Fo^2^+2Fc^2^)/3'.

Automatic conversion script
Id: cif_fix_values 3143 2015-03-26 13:38:13Z robertas 
;
_cod_database_code 4022237

loop_
_symmetry_equiv_pos_as_xyz
'x, y, z'
'-x, -y, -z'

loop_
_atom_site_aniso_label
_atom_site_aniso_U_11
_atom_site_aniso_U_22
_atom_site_aniso_U_33
_atom_site_aniso_U_23
_atom_site_aniso_U_13
_atom_site_aniso_U_12
S1 0.0258(3) 0.0294(3) 0.0443(4) -0.0039(3) -0.0030(3) -0.0118(3)
S2 0.0245(3) 0.0427(4) 0.0358(4) -0.0156(3) -0.0073(3) -0.0051(3)
O1 0.0250(9) 0.0253(9) 0.0309(9) -0.0021(7) -0.0068(7) -0.0091(7)
O2 0.0365(11) 0.0382(11) 0.0511(13) -0.0063(9) 0.0096(9) -0.0139(9)
O3 0.0348(11) 0.0459(12) 0.069(2) -0.0029(11) -0.0177(10) -0.0196(10)
O4 0.0236(9) 0.0312(9) 0.0362(10) -0.0086(8) -0.0039(7) -0.0113(7)
O5 0.0290(11) 0.076(2) 0.0331(11) -0.0141(10) -0.0027(8) -0.0026(10)
O6 0.0424(12) 0.0451(12) 0.068(2) -0.0224(11) -0.0247(11) -0.0082(10)
N1 0.095(3) 0.031(2) 0.113(3) 0.008(2) -0.055(2) -0.010(2)
N2 0.087(2) 0.0361(14) 0.043(2) 0.0049(12) -0.027(2) -0.0081(15)
C1 0.0236(12) 0.0243(11) 0.0250(12) 0.0017(9) -0.0062(9) -0.0094(9)
C2 0.0230(12) 0.0236(12) 0.0254(12) 0.0006(9) -0.0049(9) -0.0052(9)
C3 0.0228(12) 0.0217(11) 0.0318(13) -0.0011(10) -0.0056(10) -0.0029(9)
C4 0.0254(12) 0.0215(12) 0.0305(13) -0.0023(10) 0.0002(10) -0.0013(10)
C5 0.0252(13) 0.0316(13) 0.0305(13) -0.0027(10) -0.0019(10) 0.0010(10)
C6 0.0321(14) 0.0304(14) 0.0315(14) 0.0036(11) 0.0027(11) 0.0032(11)
C7 0.039(2) 0.0260(13) 0.0358(15) 0.0010(11) 0.0073(12) -0.0053(11)
C8 0.0331(14) 0.0246(12) 0.0345(14) -0.0051(10) 0.0039(11) -0.0071(11)
C9 0.0280(13) 0.0230(12) 0.0296(13) -0.0038(10) 0.0008(10) -0.0034(10)
C10 0.0263(12) 0.0202(11) 0.0323(13) -0.0039(10) -0.0050(10) -0.0056(9)
C11 0.0286(13) 0.0188(11) 0.0314(13) -0.0013(9) -0.0034(10) -0.0023(9)
C12 0.0332(14) 0.0233(12) 0.0344(14) -0.0035(10) -0.0038(11) -0.0048(10)
C13 0.040(2) 0.0302(14) 0.0309(14) -0.0050(11) 0.0025(11) -0.0053(12)
C15 0.0271(13) 0.0244(12) 0.0385(15) -0.0020(10) -0.0026(11) -0.0040(10)
C14 0.0293(14) 0.0285(13) 0.043(2) -0.0044(11) 0.0052(12) -0.0056(11)
C16 0.0237(12) 0.0211(11) 0.0324(13) -0.0010(10) -0.0030(10) -0.0022(9)
C17 0.0272(12) 0.0200(11) 0.0258(12) -0.0021(9) -0.0026(10) -0.0068(9)
C18 0.0239(12) 0.0254(12) 0.0248(12) -0.0026(9) -0.0028(9) -0.0101(10)
C19 0.0239(12) 0.0242(12) 0.0217(11) -0.0004(9) -0.0018(9) -0.0071(9)
C20 0.0226(12) 0.0233(11) 0.0227(11) 0.0010(9) -0.0026(9) -0.0076(9)
C21 0.0263(12) 0.0252(12) 0.0265(12) -0.0028(9) -0.0038(9) -0.0088(10)
C22 0.0277(13) 0.0257(12) 0.0285(13) -0.0032(10) -0.0017(10) -0.0045(10)
C23 0.0350(15) 0.0282(14) 0.046(2) -0.0089(12) -0.0065(12) -0.0042(11)
C24 0.041(2) 0.0303(15) 0.053(2) -0.0117(13) -0.0054(14) -0.0003(12)
C25 0.0318(15) 0.037(2) 0.046(2) -0.0042(13) -0.0070(12) 0.0031(12)
C26 0.0274(13) 0.0358(14) 0.0338(14) -0.0003(11) -0.0059(11) -0.0042(11)
C27 0.0239(12) 0.0265(12) 0.0260(12) -0.0007(10) -0.0011(10) -0.0032(10)
C28 0.0220(12) 0.0327(13) 0.0254(12) -0.0030(10) -0.0036(9) -0.0076(10)
C29 0.0370(15) 0.0261(13) 0.042(2) -0.0002(11) -0.0027(12) -0.0135(11)
C30 0.053(2) 0.0328(15) 0.051(2) -0.0029(13) -0.0090(14) -0.0194(14)
C31 0.066(2) 0.0260(15) 0.069(2) -0.0097(14) -0.007(2) -0.0133(15)
C32 0.070(2) 0.0282(15) 0.058(2) 0.0091(14) -0.014(2) -0.012(2)
C33 0.059(2) 0.041(2) 0.041(2) 0.0086(13) -0.0067(15) -0.0148(15)
C34 0.045(2) 0.0348(15) 0.037(2) 0.0012(12) 0.0005(13) -0.0145(13)
C35 0.0326(14) 0.042(2) 0.0262(13) -0.0045(11) -0.0045(11) -0.0114(12)
C36 0.049(2) 0.056(2) 0.0280(14) -0.0007(13) -0.0041(12) -0.026(2)
C37 0.077(3) 0.054(2) 0.033(2) 0.0060(14) -0.016(2) -0.032(2)
C38 0.093(3) 0.037(2) 0.0262(14) 0.0040(12) -0.020(2) -0.009(2)
C39 0.050(2) 0.044(2) 0.034(2) 0.0016(13) -0.0102(13) -0.0013(14)
C40 0.0347(14) 0.041(2) 0.0310(14) -0.0009(11) -0.0058(11) -0.0091(12)
O7 0.050(2) 0.066(2) 0.190(4) 0.055(2) -0.013(2) -0.0084(15)
O8 0.057(5) 0.057(5) 0.052(3) 0.008(4) -0.001(3) 0.001(4)
C41 0.090(6) 0.033(4) 0.088(6) 0.008(4) -0.035(5) -0.013(4)
C42 0.081(7) 0.059(5) 0.112(8) 0.004(5) -0.031(6) 0.012(5)
C43 0.089(6) 0.046(4) 0.029(3) 0.005(3) -0.007(3) -0.032(4)
C44 0.104(7) 0.045(4) 0.056(5) 0.004(3) -0.020(5) -0.007(4)
O9A 0.074(6) 0.025(4) 0.120(9) 0.045(5) -0.080(6) -0.040(4)
C45 0.092(6) 0.052(4) 0.051(4) 0.000(3) 0.010(4) -0.044(4)
O8' 0.048(3) 0.074(4) 0.064(3) -0.011(3) -0.016(2) -0.019(3)
C41' 0.035(3) 0.038(3) 0.072(5) 0.000(3) -0.005(3) -0.011(3)
C42' 0.049(4) 0.030(3) 0.095(6) -0.008(3) -0.033(4) 0.008(3)
C43' 0.041(3) 0.040(3) 0.047(3) 0.010(3) -0.017(3) -0.009(3)
C44' 0.070(5) 0.029(3) 0.086(6) 0.013(3) -0.038(4) -0.013(3)
C45' 0.047(4) 0.056(4) 0.055(4) -0.013(3) 0.008(3) -0.013(3)
O9' 0.042(4) 0.051(4) 0.056(3) -0.005(3) -0.014(3) -0.011(3)
C46 0.064(2) 0.041(2) 0.057(2) 0.003(2) -0.004(2) 0.002(2)
O10 0.0465(13) 0.0405(12) 0.0586(14) 0.0056(10) -0.0097(11) -0.0116(10)

loop_
_atom_site_label
_atom_site_type_symbol
_atom_site_fract_x
_atom_site_fract_y
_atom_site_fract_z
_atom_site_U_iso_or_equiv
_atom_site_thermal_displace_type
_atom_site_occupancy
_atom_site_calc_flag
_atom_site_refinement_flags
_atom_site_disorder_group
S1 S 0.13371(7) 0.88015(5) 0.34626(5) 0.0325(2) Uani 1 d . .
S2 S -0.30899(7) 0.69512(5) 0.12982(5) 0.0346(2) Uani 1 d . .
O1 O 0.0341(2) 0.82458(13) 0.40436(12) 0.0264(4) Uani 1 d . .
O2 O 0.1976(2) 0.8247(2) 0.2668(2) 0.0429(5) Uani 1 d . .
O3 O 0.2115(2) 0.8920(2) 0.4117(2) 0.0470(6) Uani 1 d . .
O4 O -0.3082(2) 0.68261(13) 0.23783(12) 0.0294(4) Uani 1 d . .
O5 O -0.1719(2) 0.6719(2) 0.08692(14) 0.0489(6) Uani 1 d . .
O6 O -0.3897(2) 0.6357(2) 0.1145(2) 0.0503(6) Uani 1 d . .
N1 N -0.2935(4) 1.2572(2) 0.2659(3) 0.0781(12) Uani 1 d . .
N2 N -0.6065(4) 1.1295(2) 0.1189(2) 0.0565(8) Uani 1 d . .
C1 C -0.0504(2) 0.7889(2) 0.3601(2) 0.0237(5) Uani 1 d . .
C2 C -0.0001(2) 0.6979(2) 0.3200(2) 0.0244(5) Uani 1 d . .
C3 C 0.1443(2) 0.6229(2) 0.3153(2) 0.0263(5) Uani 1 d . .
H3A H 0.2068(2) 0.6474(2) 0.3446(2) 0.032 Uiso 1 calc R .
C4 C 0.1255(3) 0.5261(2) 0.3594(2) 0.0277(5) Uani 1 d . .
C5 C 0.1832(3) 0.4752(2) 0.4337(2) 0.0317(6) Uani 1 d . .
H5A H 0.2429(3) 0.4984(2) 0.4611(2) 0.038 Uiso 1 calc R .
C6 C 0.1519(3) 0.3891(2) 0.4675(2) 0.0356(6) Uani 1 d . .
H6A H 0.1908(3) 0.3533(2) 0.5183(2) 0.043 Uiso 1 calc R .
C7 C 0.0648(3) 0.3557(2) 0.4276(2) 0.0364(6) Uani 1 d . .
H7A H 0.0439(3) 0.2973(2) 0.4515(2) 0.044 Uiso 1 calc R .
C8 C 0.0073(3) 0.4063(2) 0.3530(2) 0.0320(6) Uani 1 d . .
H8A H -0.0527(3) 0.3830(2) 0.3259(2) 0.038 Uiso 1 calc R .
C9 C 0.0388(3) 0.4914(2) 0.3188(2) 0.0284(5) Uani 1 d . .
C10 C -0.0165(3) 0.5574(2) 0.2384(2) 0.0264(5) Uani 1 d . .
H10A H -0.0777(3) 0.5318(2) 0.2088(2) 0.032 Uiso 1 calc R .
C11 C 0.1066(3) 0.5666(2) 0.1738(2) 0.0276(5) Uani 1 d . .
C12 C 0.1376(3) 0.5427(2) 0.0833(2) 0.0313(6) Uani 1 d . .
H12A H 0.0791(3) 0.5187(2) 0.0553(2) 0.038 Uiso 1 calc R .
C13 C 0.2562(3) 0.5543(2) 0.0334(2) 0.0357(6) Uani 1 d . .
H13A H 0.2784(3) 0.5380(2) -0.0288(2) 0.043 Uiso 1 calc R .
C15 C 0.3098(3) 0.6141(2) 0.1655(2) 0.0312(6) Uani 1 d . .
H15A H 0.3676(3) 0.6390(2) 0.1934(2) 0.037 Uiso 1 calc R .
C14 C 0.3414(3) 0.5894(2) 0.0742(2) 0.0353(6) Uani 1 d . .
H14A H 0.4218(3) 0.5968(2) 0.0399(2) 0.042 Uiso 1 calc R .
C16 C 0.1928(2) 0.6018(2) 0.2149(2) 0.0270(5) Uani 1 d . .
C17 C -0.0881(2) 0.6620(2) 0.2780(2) 0.0246(5) Uani 1 d . .
C18 C -0.2206(2) 0.7188(2) 0.2778(2) 0.0241(5) Uani 1 d . .
C19 C -0.2787(2) 0.8134(2) 0.3216(2) 0.0235(5) Uani 1 d . .
C20 C -0.1903(2) 0.8497(2) 0.3644(2) 0.0229(5) Uani 1 d . .
C21 C -0.2438(3) 0.9426(2) 0.4069(2) 0.0257(5) Uani 1 d . .
H21A H -0.1889(3) 0.9637(2) 0.4408(2) 0.031 Uiso 1 calc R .
C22 C -0.3769(3) 1.0049(2) 0.4001(2) 0.0284(5) Uani 1 d . .
C23 C -0.4269(3) 1.1050(2) 0.4341(2) 0.0375(6) Uani 1 d . .
H23A H -0.3715(3) 1.1285(2) 0.4655(2) 0.045 Uiso 1 calc R .
C24 C -0.5539(3) 1.1663(2) 0.4213(2) 0.0437(7) Uani 1 d . .
H24A H -0.5850(3) 1.2332(2) 0.4421(2) 0.052 Uiso 1 calc R .
C25 C -0.6398(3) 1.1316(2) 0.3774(2) 0.0414(7) Uani 1 d . .
H25A H -0.7282(3) 1.1752(2) 0.3694(2) 0.050 Uiso 1 calc R .
C26 C -0.5970(3) 1.0360(2) 0.3466(2) 0.0336(6) Uani 1 d . .
H26A H -0.6564(3) 1.0133(2) 0.3183(2) 0.040 Uiso 1 calc R .
C27 C -0.4639(3) 0.9698(2) 0.3563(2) 0.0269(5) Uani 1 d . .
C28 C -0.4153(2) 0.8729(2) 0.3222(2) 0.0268(5) Uani 1 d . .
H28A H -0.4760(2) 0.8467(2) 0.2989(2) 0.032 Uiso 1 calc R .
C29 C 0.0229(3) 0.9968(2) 0.3164(2) 0.0345(6) Uani 1 d . .
C30 C -0.0111(3) 1.0773(2) 0.3735(2) 0.0437(7) Uani 1 d . .
H30A H 0.0357(3) 1.0725(2) 0.4240(2) 0.052 Uiso 1 calc R .
C31 C -0.1137(4) 1.1646(2) 0.3561(3) 0.0540(9) Uani 1 d . .
H31A H -0.1371(4) 1.2202(2) 0.3946(3) 0.065 Uiso 1 calc R .
C32 C -0.1828(4) 1.1712(2) 0.2824(3) 0.0530(9) Uani 1 d . .
C33 C -0.1443(4) 1.0919(2) 0.2234(2) 0.0474(8) Uani 1 d . .
H33A H -0.1886(4) 1.0978(2) 0.1715(2) 0.057 Uiso 1 calc R .
C34 C -0.0417(3) 1.0047(2) 0.2401(2) 0.0394(7) Uani 1 d . .
H34A H -0.0152(3) 0.9503(2) 0.1999(2) 0.047 Uiso 1 calc R .
C35 C -0.3965(3) 0.8221(2) 0.1143(2) 0.0334(6) Uani 1 d . .
C36 C -0.3234(3) 0.8902(3) 0.1038(2) 0.0421(7) Uani 1 d . .
H36A H -0.2267(3) 0.8666(3) 0.0969(2) 0.051 Uiso 1 calc R .
C37 C -0.3918(4) 0.9903(3) 0.1035(2) 0.0514(9) Uani 1 d . .
H37A H -0.3424(4) 1.0368(3) 0.0955(2) 0.062 Uiso 1 calc R .
C38 C -0.5337(5) 1.0258(2) 0.1149(2) 0.0542(9) Uani 1 d . .
C39 C -0.6073(4) 0.9570(2) 0.1231(2) 0.0459(8) Uani 1 d . .
H39A H -0.7039(4) 0.9807(2) 0.1288(2) 0.055 Uiso 1 calc R .
C40 C -0.5380(3) 0.8552(2) 0.1229(2) 0.0360(6) Uani 1 d . .
H40A H -0.5864(3) 0.8082(2) 0.1286(2) 0.043 Uiso 1 calc R .
O7 O -0.4215(3) 1.2041(3) 0.1484(3) 0.108(2) Uani 1 d . .
O8 O -0.8421(8) 1.1332(6) 0.1106(6) 0.061(2) Uani 0.50 d P 1
C41 C -0.4155(10) 1.2732(6) 0.2253(7) 0.070(2) Uani 0.50 d P 1
C42 C -0.5379(11) 1.3693(7) 0.2491(8) 0.091(3) Uani 0.50 d P 1
H42A H -0.6129(11) 1.3702(7) 0.2169(8) 0.136 Uiso 0.50 calc PR 1
H42B H -0.5103(11) 1.4288(7) 0.2310(8) 0.136 Uiso 0.50 calc PR 1
H42C H -0.5680(11) 1.3697(7) 0.3145(8) 0.136 Uiso 0.50 calc PR 1
C43 C -0.7547(9) 1.1737(5) 0.1225(4) 0.053(2) Uani 0.50 d P 1
C44 C -0.8071(11) 1.2872(6) 0.1368(6) 0.072(2) Uani 0.50 d P 1
H44A H -0.7312(11) 1.3101(6) 0.1453(6) 0.108 Uiso 0.50 calc PR 1
H44B H -0.8761(11) 1.3023(6) 0.1906(6) 0.108 Uiso 0.50 calc PR 1
H44C H -0.8476(11) 1.3217(6) 0.0837(6) 0.108 Uiso 0.50 calc PR 1
O9A O -0.4733(10) 1.3498(6) 0.5755(8) 0.062(3) Uani 0.25 d P 1
O9B O -0.3916(11) 1.3752(8) 0.4599(8) 0.062(3) Uiso 0.25 d P 1
C45 C -0.4595(9) 1.4348(6) 0.5377(5) 0.062(2) Uani 0.50 d P 1
O8' O -0.3051(5) 1.3599(4) 0.3753(4) 0.0609(13) Uani 0.50 d P 2
C41' C -0.3377(6) 1.3401(5) 0.3049(5) 0.049(2) Uani 0.50 d P 2
C42' C -0.4558(8) 1.4161(5) 0.2655(6) 0.060(2) Uani 0.50 d P 2
H42D H -0.4694(8) 1.3901(5) 0.2100(6) 0.090 Uiso 0.50 calc PR 2
H42E H -0.4358(8) 1.4793(5) 0.2515(6) 0.090 Uiso 0.50 calc PR 2
H42F H -0.5386(8) 1.4282(5) 0.3095(6) 0.090 Uiso 0.50 calc PR 2
C43' C -0.5426(6) 1.2064(5) 0.1247(4) 0.0428(14) Uani 0.50 d P 2
C44' C -0.6452(8) 1.3083(5) 0.1260(6) 0.060(2) Uani 0.50 d P 2
H44D H -0.7294(8) 1.3043(5) 0.1083(6) 0.090 Uiso 0.50 calc PR 2
H44E H -0.6098(8) 1.3529(5) 0.0833(6) 0.090 Uiso 0.50 calc PR 2
H44F H -0.6640(8) 1.3347(5) 0.1871(6) 0.090 Uiso 0.50 calc PR 2
C45' C -0.9760(7) 1.2742(6) 0.1259(5) 0.054(2) Uani 0.50 d P 2
H45D H -0.9626(37) 1.2991(19) 0.1820(20) 0.082 Uiso 0.50 calc PR 2
H45E H -1.0681(7) 1.2693(10) 0.1322(38) 0.082 Uiso 0.50 calc PR 2
H45F H -0.9644(38) 1.3207(12) 0.0756(18) 0.082 Uiso 0.50 calc PR 2
O9' O -0.8790(7) 1.1779(5) 0.1083(5) 0.049(2) Uani 0.50 d P 2
H9' H -0.9104(41) 1.1453(27) 0.0777(56) 0.074 Uiso 0.50 calc PR 2
C46 C -1.1027(4) 1.1709(3) -0.0348(3) 0.0596(10) Uani 1 d . .
H46A H -1.1651(14) 1.1925(15) 0.0211(4) 0.089 Uiso 1 calc R .
H46B H -1.1479(17) 1.1460(7) -0.0761(16) 0.089 Uiso 1 calc R .
H46C H -1.0767(5) 1.2279(9) -0.0636(18) 0.089 Uiso 1 calc R .
O10 O -0.9842(2) 1.0928(2) -0.0144(2) 0.0492(6) Uani 1 d . .
H10 H -0.9890(2) 1.0829(2) 0.0419(2) 0.074 Uiso 1 d R .

loop_
_atom_type_symbol
_atom_type_description
_atom_type_scat_dispersion_real
_atom_type_scat_dispersion_imag
_atom_type_scat_source
C C 0.0033 0.0016 'International Tables Vol C Tables 4.2.6.8 and 6.1.1.4'
H H 0.0000 0.0000 'International Tables Vol C Tables 4.2.6.8 and 6.1.1.4'
N N 0.0061 0.0033 'International Tables Vol C Tables 4.2.6.8 and 6.1.1.4'
O O 0.0106 0.0060 'International Tables Vol C Tables 4.2.6.8 and 6.1.1.4'
S S 0.1246 0.1234 'International Tables Vol C Tables 4.2.6.8 and 6.1.1.4'

loop_
_geom_angle_atom_site_label_1
_geom_angle_atom_site_label_2
_geom_angle_atom_site_label_3
_geom_angle
O3 S1 O2 121.01(14)
O3 S1 O1 102.41(12)
O2 S1 O1 108.39(11)
O3 S1 C29 110.19(14)
O2 S1 C29 109.44(14)
O1 S1 C29 103.82(11)
O6 S2 O5 120.28(14)
O6 S2 O4 102.39(13)
O5 S2 O4 108.37(11)
O6 S2 C35 110.42(13)
O5 S2 C35 110.31(15)
O4 S2 C35 103.45(11)
C1 O1 S1 119.80(15)
C18 O4 S2 119.4(2)
C41' N1 C32 129.3(5)
C32 N1 C41 133.8(4)
C38 N2 C43' 123.4(4)
C38 N2 C43 125.1(4)
C2 C1 O1 120.3(2)
C2 C1 C20 122.6(2)
O1 C1 C20 117.0(2)
C1 C2 C17 119.4(2)
C1 C2 C3 128.1(2)
C17 C2 C3 112.5(2)
C16 C3 C4 106.4(2)
C16 C3 C2 105.6(2)
C4 C3 C2 104.9(2)
C5 C4 C9 120.5(2)
C5 C4 C3 126.2(2)
C9 C4 C3 113.3(2)
C4 C5 C6 118.9(3)
C7 C6 C5 120.4(3)
C6 C7 C8 120.9(3)
C9 C8 C7 119.0(3)
C8 C9 C4 120.4(2)
C8 C9 C10 126.2(2)
C4 C9 C10 113.4(2)
C11 C10 C9 106.6(2)
C11 C10 C17 105.6(2)
C9 C10 C17 104.3(2)
C12 C11 C16 120.3(2)
C12 C11 C10 126.3(2)
C16 C11 C10 113.4(2)
C11 C12 C13 119.2(3)
C14 C13 C12 120.3(3)
C16 C15 C14 119.0(3)
C13 C14 C15 120.5(3)
C15 C16 C11 120.6(2)
C15 C16 C3 126.0(2)
C11 C16 C3 113.3(2)
C18 C17 C2 119.9(2)
C18 C17 C10 127.3(2)
C2 C17 C10 112.8(2)
C17 C18 O4 120.0(2)
C17 C18 C19 122.5(2)
O4 C18 C19 117.4(2)
C28 C19 C18 123.2(2)
C28 C19 C20 119.1(2)
C18 C19 C20 117.7(2)
C21 C20 C1 123.1(2)
C21 C20 C19 119.1(2)
C1 C20 C19 117.8(2)
C22 C21 C20 121.0(2)
C21 C22 C27 119.7(2)
C21 C22 C23 121.3(2)
C27 C22 C23 119.0(2)
C24 C23 C22 120.1(3)
C23 C24 C25 120.8(3)
C26 C25 C24 120.6(3)
C25 C26 C27 120.7(3)
C28 C27 C26 121.9(2)
C28 C27 C22 119.2(2)
C26 C27 C22 118.8(2)
C27 C28 C19 121.3(2)
C30 C29 C34 120.6(3)
C30 C29 S1 120.0(2)
C34 C29 S1 119.0(2)
C31 C30 C29 119.4(3)
C30 C31 C32 120.2(3)
C33 C32 C31 120.0(3)
C33 C32 N1 118.4(3)
C31 C32 N1 121.6(3)
C34 C33 C32 120.0(3)
C33 C34 C29 119.6(3)
C40 C35 C36 121.1(3)
C40 C35 S2 119.8(2)
C36 C35 S2 118.6(2)
C37 C36 C35 119.4(3)
C36 C37 C38 120.8(3)
C37 C38 C39 119.7(3)
C37 C38 N2 121.5(4)
C39 C38 N2 118.7(4)
C40 C39 C38 119.5(3)
C39 C40 C35 119.4(3)
N1 C41 C42 118.4(7)
N1 C41 O7 122.3(6)
C42 C41 O7 118.8(7)
O8 C43 N2 129.7(6)
O8 C43 C44 116.6(8)
N2 C43 C44 113.5(7)
O9A C45 O9B 85.1(8)
O8' C41' N1 126.7(6)
O8' C41' C42' 118.9(6)
N1 C41' C42' 113.9(6)
O7 C43' N2 133.6(5)
O7 C43' C44' 113.9(6)
N2 C43' C44' 110.6(5)

loop_
_geom_bond_atom_site_label_1
_geom_bond_atom_site_label_2
_geom_bond_distance
S1 O3 1.419(2)
S1 O2 1.422(2)
S1 O1 1.617(2)
S1 C29 1.748(3)
S2 O6 1.421(2)
S2 O5 1.423(2)
S2 O4 1.614(2)
S2 C35 1.740(3)
O1 C1 1.414(3)
O4 C18 1.408(3)
N1 C41' 1.258(8)
N1 C32 1.415(5)
N1 C41 1.447(9)
N2 C38 1.411(4)
N2 C43' 1.462(7)
N2 C43 1.468(9)
C1 C2 1.362(3)
C1 C20 1.433(3)
C2 C17 1.427(3)
C2 C3 1.533(3)
C3 C16 1.528(4)
C3 C4 1.528(3)
C4 C5 1.387(4)
C4 C9 1.394(4)
C5 C6 1.397(4)
C6 C7 1.380(4)
C7 C8 1.389(4)
C8 C9 1.388(4)
C9 C10 1.532(4)
C10 C11 1.524(4)
C10 C17 1.534(3)
C11 C12 1.384(4)
C11 C16 1.397(4)
C12 C13 1.400(4)
C13 C14 1.385(4)
C15 C16 1.386(4)
C15 C14 1.397(4)
C17 C18 1.360(3)
C18 C19 1.432(3)
C19 C28 1.403(3)
C19 C20 1.440(3)
C20 C21 1.403(3)
C21 C22 1.400(4)
C22 C27 1.427(4)
C22 C23 1.435(4)
C23 C24 1.364(4)
C24 C25 1.415(4)
C25 C26 1.364(4)
C26 C27 1.425(4)
C27 C28 1.398(4)
C29 C30 1.388(4)
C29 C34 1.396(4)
C30 C31 1.383(5)
C31 C32 1.392(5)
C32 C33 1.390(5)
C33 C34 1.380(4)
C35 C40 1.391(4)
C35 C36 1.398(4)
C36 C37 1.358(5)
C37 C38 1.394(6)
C38 C39 1.411(5)
C39 C40 1.381(4)
O7 C43' 1.361(7)
O7 C41 1.581(10)
O8 C43 1.267(11)
C41 C42 1.551(12)
C43 C44 1.531(10)
O9A C45 1.328(10)
O9B C45 1.437(13)
O8' C41' 1.233(9)
C41' C42' 1.515(9)
C43' C44' 1.486(9)
C45' O9' 1.419(9)
C46 O10 1.422(4)
